data_7133606
loop_
_publ_author_name
'Hollenw&#xe4;ger, Dirk'
'Bockmair, Valentin'
'Kornath, Andreas J.'

_publ_section_title
;
 The electrophilic methylating agent [SO<sub>2</sub>Me]<sup>+</sup> parent
 of two cationic species.
;
_journal_issue 74
_journal_name_full 'Chemical communications (Cambridge, England)'
_journal_page_first 10148
_journal_page_last 10151
_journal_paper_doi 10.1039/d4cc03400g
_journal_volume 60
_journal_year 2024
_chemical_formula_moiety 'F6 Sb, C H4 F O2 S'
_chemical_formula_sum 'C H4 F7 O2 S Sb'
_chemical_formula_weight 334.85
_chemical_name_common 'methylated fluorosulfurous acid'
_chemical_name_systematic '[FS(OH)(OMe)][SbF6]'
_chemical_properties_physical Air-sensitive,Moisture-sensitive,Hygroscopic
_space_group_crystal_system orthorhombic
_space_group_IT_number 29
_space_group_name_Hall 'P 2c -2ac'
_space_group_name_H-M_alt 'P c a 21'
_atom_sites_solution_hydrogens mixed
_atom_sites_solution_primary direct
_atom_sites_solution_secondary difmap
_audit_creation_date 2022-01-17
_audit_creation_method SHELXL-2018/3
_audit_update_record
;
2024-07-08 deposited with the CCDC.	2024-08-21 downloaded from the CCDC.
;
_cell_angle_alpha 90
_cell_angle_beta 90
_cell_angle_gamma 90
_cell_formula_units_Z 16
_cell_length_a 13.5681(5)
_cell_length_b 10.8817(5)
_cell_length_c 22.3347(8)
_cell_measurement_reflns_used 5816
_cell_measurement_temperature 102(2)
_cell_measurement_theta_max 31.9830
_cell_measurement_theta_min 1.8600
_cell_volume 3297.6(2)
_computing_cell_refinement 'CrysAlisPro 1.171.40.84a (Rigaku OD, 2020)'
_computing_data_collection 'CrysAlisPro 1.171.40.84a (Rigaku OD, 2020)'
_computing_data_reduction 'CrysAlisPro 1.171.40.84a (Rigaku OD, 2020)'
_computing_molecular_graphics 'ORTEP-3, Version ORTEP-III (1.0.3), L. J. Farrugia, J. Appl. Cryst. (2012),45, 849-854'
_computing_publication_material 'PLATON (A.L.Spek, Acta Cryst. 2009, D65, 148-155.) '
_computing_structure_refinement 'SHELXL-2018/3 (Sheldrick, 2018)'
_computing_structure_solution 'SHELXT (Sheldrick, G. M. (2015). Acta Cryst. A71, 3-8.)'
_diffrn_ambient_temperature 102(2)
_diffrn_detector 'CCD plate'
_diffrn_detector_area_resol_mean 15.9809
_diffrn_measured_fraction_theta_full 0.999
_diffrn_measured_fraction_theta_max 0.999
_diffrn_measurement_device 'CCD camera on \k-goniostat'
_diffrn_measurement_device_type 'Xcalibur, Sapphire3'
_diffrn_measurement_method '\w scans'
_diffrn_radiation_collimation 0.5
_diffrn_radiation_monochromator graphite
_diffrn_radiation_source 'Enhance (Mo) X-ray Source'
_diffrn_radiation_type 'Mo K\a'
_diffrn_radiation_wavelength 0.71073
_diffrn_reflns_av_R_equivalents 0.0249
_diffrn_reflns_av_unetI/netI 0.0325
_diffrn_reflns_Laue_measured_fraction_full 0.999
_diffrn_reflns_Laue_measured_fraction_max 0.999
_diffrn_reflns_limit_h_max 17
_diffrn_reflns_limit_h_min -10
_diffrn_reflns_limit_k_max 11
_diffrn_reflns_limit_k_min -13
_diffrn_reflns_limit_l_max 26
_diffrn_reflns_limit_l_min -28
_diffrn_reflns_number 13848
_diffrn_reflns_point_group_measured_fraction_full 0.913
_diffrn_reflns_point_group_measured_fraction_max 0.901
_diffrn_reflns_theta_full 25.242
_diffrn_reflns_theta_max 27.102
_diffrn_reflns_theta_min 1.824
_diffrn_source_current 40
_diffrn_source_type 'Spellman generator'
_diffrn_source_voltage 50
_exptl_absorpt_coefficient_mu 3.683
_exptl_absorpt_correction_T_max 1.00000
_exptl_absorpt_correction_T_min 0.67253
_exptl_absorpt_correction_type multi-scan
_exptl_absorpt_process_details
;
CrysAlisPro 1.171.40.84a (Rigaku Oxford Diffraction, 2020)
Empirical absorption correction using spherical harmonics,
implemented in SCALE3 ABSPACK scaling algorithm.
;
_exptl_crystal_colour colorless
_exptl_crystal_density_diffrn 2.698
_exptl_crystal_density_method 'not measured'
_exptl_crystal_description plate
_exptl_crystal_F_000 2496
_exptl_crystal_recrystallization_method 'Re-crystallisation from solvent: HF'
_exptl_crystal_size_max 0.438
_exptl_crystal_size_mid 0.365
_exptl_crystal_size_min 0.163
_refine_diff_density_max 0.988
_refine_diff_density_min -0.959
_refine_diff_density_rms 0.124
_refine_ls_abs_structure_details
;
 Refined as an inversion twin.
;
_refine_ls_abs_structure_Flack 0.46(3)
_refine_ls_extinction_method none
_refine_ls_goodness_of_fit_ref 1.102
_refine_ls_hydrogen_treatment mixed
_refine_ls_matrix_type full
_refine_ls_number_parameters 450
_refine_ls_number_reflns 6546
_refine_ls_number_restraints 5
_refine_ls_restrained_S_all 1.101
_refine_ls_R_factor_all 0.0332
_refine_ls_R_factor_gt 0.0279
_refine_ls_shift/su_max 0.001
_refine_ls_shift/su_mean 0.000
_refine_ls_structure_factor_coef Fsqd
_refine_ls_weighting_details 'w=1/[\s^2^(Fo^2^)+(0.0186P)^2^+5.7870P] where P=(Fo^2^+2Fc^2^)/3'
_refine_ls_weighting_scheme calc
_refine_ls_wR_factor_gt 0.0635
_refine_ls_wR_factor_ref 0.0665
_reflns_Friedel_coverage 0.756
_reflns_Friedel_fraction_full 0.821
_reflns_Friedel_fraction_max 0.797
_reflns_number_gt 5979
_reflns_number_total 6546
_reflns_threshold_expression 'I > 2\s(I)'
_cod_data_source_file d4cc03400g2.cif
_cod_data_source_block xi097
_cod_depositor_comments 'Adding full bibliography for 7133606--7133607.cif.'
_cod_database_code 7133606
_shelx_shelxl_version_number 2018/3
_shelx_space_group_comment
;
The symmetry employed for this shelxl refinement is uniquely defined
by the following loop, which should always be used as a source of
symmetry information in preference to the above space-group names.
They are only intended as comments.
;
_shelx_estimated_absorpt_t_min 0.295
_shelx_estimated_absorpt_t_max 0.585

loop_
_space_group_symop_operation_xyz
'x, y, z'
'-x, -y, z+1/2'
'x+1/2, -y, z'
'-x+1/2, y, z+1/2'

loop_
_atom_site_label
_atom_site_type_symbol
_atom_site_fract_x
_atom_site_fract_y
_atom_site_fract_z
_atom_site_U_iso_or_equiv
_atom_site_adp_type
_atom_site_occupancy
_atom_site_site_symmetry_order
_atom_site_calc_flag
_atom_site_refinement_flags_posn
_atom_site_refinement_flags_adp
_atom_site_refinement_flags_occupancy
_atom_site_disorder_assembly
_atom_site_disorder_group
Sb1 Sb 0.26910(4) 0.30620(5) 0.36916(2) 0.01688(13) Uani 1 1 d . . . . .
Sb2 Sb 0.75351(7) 0.18929(5) 0.64501(2) 0.01731(13) Uani 1 1 d . . . . .
Sb3 Sb 0.25292(7) 0.31255(4) 0.61733(2) 0.01655(13) Uani 1 1 d . . . . .
Sb4 Sb 0.28069(4) 0.81274(5) 0.39513(2) 0.01755(13) Uani 1 1 d . . . . .
S4 S 0.59980(16) 0.4870(2) 0.48385(10) 0.0191(4) Uani 1 1 d . . . . .
S1 S 0.42995(15) 0.5076(2) 0.23399(9) 0.0199(4) Uani 1 1 d . . . . .
S3 S 0.59762(17) 0.9880(2) 0.52418(10) 0.0211(4) Uani 1 1 d . . . . .
S2 S 0.59341(19) 0.9728(2) 0.27711(10) 0.0237(5) Uani 1 1 d . . . . .
F5 F 0.3955(4) 0.2433(5) 0.3573(2) 0.0298(12) Uani 1 1 d . . . . .
F21 F 0.3846(4) 0.2919(5) 0.5956(3) 0.0328(12) Uani 1 1 d . . . . .
F8 F 0.1407(4) 0.3633(4) 0.3824(2) 0.0267(12) Uani 1 1 d . . . . .
F9 F 0.2248(4) 0.2195(5) 0.3022(2) 0.0319(13) Uani 1 1 d . . . . .
F3 F 0.5253(4) 0.9134(5) 0.5642(2) 0.0348(13) Uani 1 1 d . . . . .
F6 F 0.2972(4) 0.4434(4) 0.3217(2) 0.0322(13) Uani 1 1 d . . . . .
F19 F 0.2627(4) 0.1702(5) 0.6672(2) 0.0307(13) Uani 1 1 d . . . . .
F22 F 0.2414(4) 0.4514(5) 0.5684(2) 0.0315(13) Uani 1 1 d . . . . .
F10 F 0.3108(4) 0.3858(5) 0.4384(2) 0.0333(12) Uani 1 1 d . . . . .
F14 F 0.6913(4) 0.3154(5) 0.6869(2) 0.0366(13) Uani 1 1 d . . . . .
F1 F 0.4954(4) 0.5586(5) 0.1829(2) 0.0332(12) Uani 1 1 d . . . . .
F18 F 0.1204(4) 0.3273(5) 0.6401(2) 0.0288(12) Uani 1 1 d . . . . .
F7 F 0.2359(4) 0.1662(5) 0.4170(2) 0.0319(12) Uani 1 1 d . . . . .
F26 F 0.3299(5) 0.9497(5) 0.3549(2) 0.0368(13) Uani 1 1 d . . . . .
F11 F 0.6310(4) 0.1149(5) 0.6333(2) 0.0307(12) Uani 1 1 d . . . . .
F24 F 0.1535(4) 0.8471(5) 0.3672(3) 0.0340(12) Uani 1 1 d . . . . .
F20 F 0.2894(4) 0.4100(5) 0.6822(2) 0.0326(12) Uani 1 1 d . . . . .
F4 F 0.5299(4) 0.4323(5) 0.4353(2) 0.0304(13) Uani 1 1 d . . . . .
F13 F 0.8147(4) 0.0659(5) 0.6011(2) 0.0339(12) Uani 1 1 d . . . . .
F15 F 0.7319(4) 0.2795(5) 0.5729(2) 0.0299(12) Uani 1 1 d . . . . .
F12 F 0.7699(4) 0.1011(5) 0.7158(2) 0.0311(12) Uani 1 1 d . . . . .
F23 F 0.3045(4) 0.7170(5) 0.3253(2) 0.0328(13) Uani 1 1 d . . . . .
F17 F 0.2146(4) 0.2107(5) 0.5538(2) 0.0283(12) Uani 1 1 d . . . . .
F2 F 0.5270(5) 0.8892(6) 0.3171(3) 0.0488(17) Uani 1 1 d . . . . .
O1 O 0.4527(5) 0.6074(6) 0.2804(3) 0.0260(15) Uani 1 1 d D . . . .
O4 O 0.5275(5) 1.0854(6) 0.2695(3) 0.0278(16) Uani 1 1 d . . . . .
F16 F 0.8746(4) 0.2683(5) 0.6549(3) 0.0392(14) Uani 1 1 d . . . . .
O3 O 0.5805(5) 0.9019(6) 0.2186(3) 0.0299(16) Uani 1 1 d D . . . .
O6 O 0.5390(5) 1.1047(6) 0.5143(3) 0.0268(14) Uani 1 1 d . . . . .
O8 O 0.5397(5) 0.5966(5) 0.5045(3) 0.0239(14) Uani 1 1 d . . . . .
O2 O 0.4899(5) 0.3983(5) 0.2536(3) 0.0234(13) Uani 1 1 d . . . . .
O5 O 0.5836(5) 0.9147(6) 0.4668(3) 0.0291(16) Uani 1 1 d D . . . .
F25 F 0.2309(4) 0.6726(5) 0.4331(3) 0.0379(14) Uani 1 1 d . . . . .
F28 F 0.2561(4) 0.9067(5) 0.4638(2) 0.0319(13) Uani 1 1 d . . . . .
F27 F 0.4066(4) 0.7736(5) 0.4212(3) 0.0405(14) Uani 1 1 d . . . . .
O7 O 0.5812(5) 0.3887(6) 0.5310(3) 0.0279(15) Uani 1 1 d D . . . .
C2 C 0.4322(7) 1.0837(9) 0.2368(4) 0.027(2) Uani 1 1 d . . . . .
H6 H 0.439019 1.034565 0.200297 0.041 Uiso 1 1 calc R U . . .
H8 H 0.413392 1.167871 0.226249 0.041 Uiso 1 1 calc R U . . .
H7 H 0.381159 1.047448 0.262420 0.041 Uiso 1 1 calc R U . . .
C4 C 0.4404(8) 0.5837(10) 0.5329(5) 0.033(2) Uani 1 1 d . . . . .
H15 H 0.406125 0.662913 0.531715 0.049 Uiso 1 1 calc R U . . .
H16 H 0.448239 0.557458 0.574607 0.049 Uiso 1 1 calc R U . . .
H14 H 0.401859 0.522225 0.511002 0.049 Uiso 1 1 calc R U . . .
C3 C 0.4404(8) 1.1061(10) 0.4856(5) 0.036(3) Uani 1 1 d . . . . .
H10 H 0.447261 1.088538 0.442767 0.054 Uiso 1 1 calc R U . . .
H12 H 0.410213 1.187207 0.490897 0.054 Uiso 1 1 calc R U . . .
H11 H 0.398449 1.043437 0.504183 0.054 Uiso 1 1 calc R U . . .
C1 C 0.5903(8) 0.4074(10) 0.2799(4) 0.027(2) Uani 1 1 d . . . . .
H2 H 0.631142 0.461105 0.254907 0.040 Uiso 1 1 calc R U . . .
H3 H 0.620039 0.325461 0.281759 0.040 Uiso 1 1 calc R U . . .
H4 H 0.585774 0.441748 0.320371 0.040 Uiso 1 1 calc R U . . .
H1 H 0.399(4) 0.640(9) 0.290(5) 0.040 Uiso 1 1 d D U . . .
H13 H 0.639(3) 0.366(9) 0.537(5) 0.040 Uiso 1 1 d D U . . .
H5 H 0.634(4) 0.881(9) 0.202(4) 0.040 Uiso 1 1 d D U . . .
H9 H 0.639(4) 0.884(9) 0.458(5) 0.040 Uiso 1 1 d D U . . .

loop_
_atom_site_aniso_label
_atom_site_aniso_U_11
_atom_site_aniso_U_22
_atom_site_aniso_U_33
_atom_site_aniso_U_23
_atom_site_aniso_U_13
_atom_site_aniso_U_12
Sb1 0.0185(3) 0.0163(3) 0.0159(3) 0.0000(3) 0.0021(3) -0.0005(2)
Sb2 0.0173(3) 0.0181(3) 0.0165(3) 0.0012(3) 0.0003(2) 0.0011(2)
Sb3 0.0164(3) 0.0165(3) 0.0167(3) -0.0004(3) -0.0004(2) 0.0000(2)
Sb4 0.0182(3) 0.0169(3) 0.0176(2) 0.0003(2) 0.0006(3) -0.0003(2)
S4 0.0179(10) 0.0191(11) 0.0203(10) 0.0001(8) 0.0007(10) -0.0006(8)
S1 0.0184(10) 0.0220(10) 0.0192(10) 0.0003(8) 0.0017(9) -0.0008(8)
S3 0.0201(11) 0.0218(10) 0.0213(10) 0.0000(8) -0.0002(9) 0.0016(9)
S2 0.0211(12) 0.0258(12) 0.0241(11) 0.0007(9) 0.0024(10) 0.0027(10)
F5 0.024(3) 0.034(3) 0.031(3) 0.001(2) 0.002(2) 0.005(2)
F21 0.017(3) 0.042(3) 0.039(3) -0.007(2) 0.005(2) 0.000(2)
F8 0.020(2) 0.032(3) 0.028(3) -0.003(2) 0.005(2) 0.002(2)
F9 0.033(3) 0.037(3) 0.026(3) -0.010(2) 0.001(3) -0.004(3)
F3 0.028(3) 0.038(3) 0.038(3) 0.009(2) 0.012(3) 0.000(3)
F6 0.040(3) 0.023(3) 0.033(3) 0.011(2) 0.009(3) -0.002(2)
F19 0.036(3) 0.028(3) 0.028(3) 0.007(2) -0.003(3) 0.003(2)
F22 0.037(3) 0.026(3) 0.032(3) 0.008(2) -0.002(3) -0.003(2)
F10 0.032(3) 0.038(3) 0.030(3) -0.012(2) -0.003(2) 0.000(3)
F14 0.045(4) 0.030(3) 0.035(3) -0.007(2) 0.007(3) 0.011(3)
F1 0.029(3) 0.042(3) 0.029(2) 0.010(2) 0.012(2) 0.003(2)
F18 0.020(3) 0.036(3) 0.031(3) 0.000(2) 0.004(2) 0.003(2)
F7 0.038(3) 0.024(3) 0.033(3) 0.009(2) 0.012(3) 0.000(2)
F26 0.049(3) 0.026(3) 0.036(3) 0.008(2) 0.015(3) -0.004(2)
F11 0.025(3) 0.043(3) 0.024(2) 0.000(2) -0.001(2) -0.009(2)
F24 0.026(3) 0.047(3) 0.029(3) 0.003(3) -0.007(3) 0.009(2)
F20 0.032(3) 0.036(3) 0.029(3) -0.016(2) -0.002(2) -0.004(2)
F4 0.027(3) 0.038(3) 0.027(3) -0.006(2) -0.004(2) -0.003(2)
F13 0.039(3) 0.031(3) 0.032(3) -0.003(2) 0.008(3) 0.012(3)
F15 0.035(3) 0.029(3) 0.026(3) 0.011(2) 0.002(2) 0.007(2)
F12 0.035(3) 0.033(3) 0.025(3) 0.011(2) -0.003(2) 0.005(2)
F23 0.042(3) 0.028(3) 0.029(3) -0.012(2) 0.003(3) 0.007(3)
F17 0.032(3) 0.030(3) 0.023(2) -0.011(2) -0.001(2) -0.006(2)
F2 0.038(4) 0.053(4) 0.056(4) 0.021(3) 0.020(3) 0.006(3)
O1 0.024(4) 0.025(3) 0.029(3) -0.007(3) -0.001(3) 0.001(3)
O4 0.020(4) 0.028(3) 0.035(4) -0.006(3) -0.009(3) 0.002(3)
F16 0.032(3) 0.048(4) 0.037(3) -0.001(3) -0.003(3) -0.015(3)
O3 0.022(4) 0.030(3) 0.038(4) -0.010(3) 0.002(3) 0.000(3)
O6 0.024(3) 0.027(3) 0.030(3) -0.004(3) -0.002(3) 0.006(3)
O8 0.024(3) 0.022(3) 0.026(3) 0.002(3) 0.003(3) 0.004(3)
O2 0.022(3) 0.022(3) 0.026(3) -0.003(2) -0.003(3) -0.002(3)
O5 0.026(4) 0.033(4) 0.029(3) -0.011(3) 0.000(3) 0.002(3)
F25 0.044(4) 0.028(3) 0.042(3) 0.010(2) 0.011(3) -0.008(3)
F28 0.043(3) 0.032(3) 0.020(2) -0.006(2) 0.003(2) -0.003(3)
F27 0.020(3) 0.047(3) 0.054(4) 0.004(3) -0.009(3) 0.003(2)
O7 0.022(4) 0.026(3) 0.036(4) 0.008(3) 0.000(3) -0.001(3)
C2 0.017(5) 0.038(5) 0.025(5) -0.009(4) -0.006(4) 0.009(4)
C4 0.021(5) 0.038(6) 0.039(6) -0.003(5) 0.011(5) 0.008(4)
C3 0.033(6) 0.040(6) 0.034(6) -0.006(5) -0.013(5) 0.012(5)
C1 0.021(5) 0.031(5) 0.028(4) 0.003(4) -0.008(4) 0.001(4)

loop_
_atom_type_symbol
_atom_type_description
_atom_type_scat_dispersion_real
_atom_type_scat_dispersion_imag
_atom_type_scat_source
C C 0.0033 0.0016 'International Tables Vol C Tables 4.2.6.8 and 6.1.1.4'
H H 0.0000 0.0000 'International Tables Vol C Tables 4.2.6.8 and 6.1.1.4'
F F 0.0171 0.0103 'International Tables Vol C Tables 4.2.6.8 and 6.1.1.4'
Sb Sb -0.5866 1.5461 'International Tables Vol C Tables 4.2.6.8 and 6.1.1.4'
S S 0.1246 0.1234 'International Tables Vol C Tables 4.2.6.8 and 6.1.1.4'
O O 0.0106 0.0060 'International Tables Vol C Tables 4.2.6.8 and 6.1.1.4'

loop_
_geom_angle_atom_site_label_1
_geom_angle_atom_site_label_2
_geom_angle_atom_site_label_3
_geom_angle
_geom_angle_site_symmetry_1
_geom_angle_site_symmetry_3
_geom_angle_publ_flag
F10 Sb1 F5 90.6(2) . . ?
F10 Sb1 F9 177.0(2) . . ?
F5 Sb1 F9 89.8(2) . . ?
F10 Sb1 F6 92.1(2) . . ?
F5 Sb1 F6 91.4(2) . . ?
F9 Sb1 F6 90.9(2) . . ?
F10 Sb1 F8 89.8(2) . . ?
F5 Sb1 F8 177.7(2) . . ?
F9 Sb1 F8 89.7(2) . . ?
F6 Sb1 F8 90.8(2) . . ?
F10 Sb1 F7 88.8(2) . . ?
F5 Sb1 F7 90.2(2) . . ?
F9 Sb1 F7 88.2(2) . . ?
F6 Sb1 F7 178.1(3) . . ?
F8 Sb1 F7 87.5(2) . . ?
F13 Sb2 F14 178.3(2) . . ?
F13 Sb2 F12 91.3(2) . . ?
F14 Sb2 F12 90.4(2) . . ?
F13 Sb2 F11 90.6(2) . . ?
F14 Sb2 F11 89.2(3) . . ?
F12 Sb2 F11 90.1(2) . . ?
F13 Sb2 F16 90.1(3) . . ?
F14 Sb2 F16 90.0(3) . . ?
F12 Sb2 F16 91.8(2) . . ?
F11 Sb2 F16 178.0(3) . . ?
F13 Sb2 F15 89.7(2) . . ?
F14 Sb2 F15 88.6(2) . . ?
F12 Sb2 F15 178.0(2) . . ?
F11 Sb2 F15 88.2(2) . . ?
F16 Sb2 F15 89.9(3) . . ?
F20 Sb3 F21 90.9(2) . . ?
F20 Sb3 F22 91.0(2) . . ?
F21 Sb3 F22 91.5(2) . . ?
F20 Sb3 F17 178.1(2) . . ?
F21 Sb3 F17 89.9(2) . . ?
F22 Sb3 F17 90.7(2) . . ?
F20 Sb3 F18 89.7(2) . . ?
F21 Sb3 F18 177.9(2) . . ?
F22 Sb3 F18 90.5(2) . . ?
F17 Sb3 F18 89.4(2) . . ?
F20 Sb3 F19 89.4(2) . . ?
F21 Sb3 F19 89.3(3) . . ?
F22 Sb3 F19 179.2(3) . . ?
F17 Sb3 F19 88.9(2) . . ?
F18 Sb3 F19 88.7(2) . . ?
F27 Sb4 F26 90.3(3) . . ?
F27 Sb4 F25 90.2(3) . . ?
F26 Sb4 F25 178.1(2) . . ?
F27 Sb4 F24 178.0(3) . . ?
F26 Sb4 F24 90.6(3) . . ?
F25 Sb4 F24 88.9(3) . . ?
F27 Sb4 F28 91.8(3) . . ?
F26 Sb4 F28 91.3(2) . . ?
F25 Sb4 F28 90.5(2) . . ?
F24 Sb4 F28 90.0(3) . . ?
F27 Sb4 F23 88.5(3) . . ?
F26 Sb4 F23 89.0(2) . . ?
F25 Sb4 F23 89.2(2) . . ?
F24 Sb4 F23 89.6(2) . . ?
F28 Sb4 F23 179.5(3) . . ?
O8 S4 O7 104.7(4) . . ?
O8 S4 F4 100.6(3) . . ?
O7 S4 F4 96.5(4) . . ?
O2 S1 O1 104.7(4) . . ?
O2 S1 F1 100.8(3) . . ?
O1 S1 F1 97.5(4) . . ?
O6 S3 O5 104.6(4) . . ?
O6 S3 F3 101.0(3) . . ?
O5 S3 F3 97.5(4) . . ?
O4 S2 O3 104.1(4) . . ?
O4 S2 F2 101.1(4) . . ?
O3 S2 F2 97.4(4) . . ?
S1 O1 H1 108(8) . . ?
C2 O4 S2 123.7(6) . . ?
S2 O3 H5 114(7) . . ?
C3 O6 S3 123.0(6) . . ?
C4 O8 S4 122.6(6) . . ?
C1 O2 S1 123.8(6) . . ?
S3 O5 H9 107(7) . . ?
S4 O7 H13 100(8) . . ?
O4 C2 H6 109.5 . . ?
O4 C2 H8 109.5 . . ?
H6 C2 H8 109.5 . . ?
O4 C2 H7 109.5 . . ?
H6 C2 H7 109.5 . . ?
H8 C2 H7 109.5 . . ?
O8 C4 H15 109.5 . . ?
O8 C4 H16 109.5 . . ?
H15 C4 H16 109.5 . . ?
O8 C4 H14 109.5 . . ?
H15 C4 H14 109.5 . . ?
H16 C4 H14 109.5 . . ?
O6 C3 H10 109.5 . . ?
O6 C3 H12 109.5 . . ?
H10 C3 H12 109.5 . . ?
O6 C3 H11 109.5 . . ?
H10 C3 H11 109.5 . . ?
H12 C3 H11 109.5 . . ?
O2 C1 H2 109.5 . . ?
O2 C1 H3 109.5 . . ?
H2 C1 H3 109.5 . . ?
O2 C1 H4 109.5 . . ?
H2 C1 H4 109.5 . . ?
H3 C1 H4 109.5 . . ?

loop_
_geom_bond_atom_site_label_1
_geom_bond_atom_site_label_2
_geom_bond_distance
_geom_bond_site_symmetry_2
_geom_bond_publ_flag
Sb1 F10 1.861(5) . ?
Sb1 F5 1.865(5) . ?
Sb1 F9 1.869(5) . ?
Sb1 F6 1.870(5) . ?
Sb1 F8 1.873(5) . ?
Sb1 F7 1.914(5) . ?
Sb2 F13 1.859(5) . ?
Sb2 F14 1.863(5) . ?
Sb2 F12 1.863(5) . ?
Sb2 F11 1.867(5) . ?
Sb2 F16 1.868(5) . ?
Sb2 F15 1.909(5) . ?
Sb3 F20 1.863(5) . ?
Sb3 F21 1.865(5) . ?
Sb3 F22 1.871(5) . ?
Sb3 F17 1.874(5) . ?
Sb3 F18 1.875(5) . ?
Sb3 F19 1.912(5) . ?
Sb4 F27 1.855(5) . ?
Sb4 F26 1.864(5) . ?
Sb4 F25 1.871(5) . ?
Sb4 F24 1.873(5) . ?
Sb4 F28 1.874(5) . ?
Sb4 F23 1.903(5) . ?
S4 O8 1.517(6) . ?
S4 O7 1.522(7) . ?
S4 F4 1.559(6) . ?
S1 O2 1.507(6) . ?
S1 O1 1.532(6) . ?
S1 F1 1.549(5) . ?
S3 O6 1.515(6) . ?
S3 O5 1.521(7) . ?
S3 F3 1.556(6) . ?
S2 O4 1.526(7) . ?
S2 O3 1.528(7) . ?
S2 F2 1.561(6) . ?
O1 H1 0.837(14) . ?
O4 C2 1.486(11) . ?
O3 H5 0.842(14) . ?
O6 C3 1.484(12) . ?
O8 C4 1.496(11) . ?
O2 C1 1.487(11) . ?
O5 H9 0.841(14) . ?
O7 H13 0.839(14) . ?
C2 H6 0.9800 . ?
C2 H8 0.9800 . ?
C2 H7 0.9800 . ?
C4 H15 0.9800 . ?
C4 H16 0.9800 . ?
C4 H14 0.9800 . ?
C3 H10 0.9800 . ?
C3 H12 0.9800 . ?
C3 H11 0.9800 . ?
C1 H2 0.9800 . ?
C1 H3 0.9800 . ?
C1 H4 0.9800 . ?

loop_
_geom_torsion_atom_site_label_1
_geom_torsion_atom_site_label_2
_geom_torsion_atom_site_label_3
_geom_torsion_atom_site_label_4
_geom_torsion
_geom_torsion_site_symmetry_1
_geom_torsion_site_symmetry_2
_geom_torsion_site_symmetry_3
_geom_torsion_site_symmetry_4
_geom_torsion_publ_flag
O3 S2 O4 C2 34.9(8) . . . . ?
F2 S2 O4 C2 -65.7(8) . . . . ?
O5 S3 O6 C3 41.5(8) . . . . ?
F3 S3 O6 C3 -59.4(8) . . . . ?
O7 S4 O8 C4 -37.6(8) . . . . ?
F4 S4 O8 C4 62.1(7) . . . . ?
O1 S1 O2 C1 -37.1(8) . . . . ?
F1 S1 O2 C1 63.7(7) . . . . ?
